data_1562250
loop_
_publ_author_name
'Chen, Mao-Long'
'Shi, Yan-Ru'
'Yang, Yu-Chen'
'Zhou, Zhao-Hui'

_publ_section_title
;
 Acidic 1,3-propanediaminetetraacetato lanthanides with luminescent and
 catalytic ester hydrolysis properties
;
_journal_name_full 'Journal of Solid State Chemistry'
_journal_page_first 265
_journal_page_last 273
_journal_paper_doi 10.1016/j.jssc.2014.07.037
_journal_volume 219
_journal_year 2014
_chemical_formula_moiety 'C11 H22 N2 O11 Sm, 0.5(Cl2 O2), H2 O'
_chemical_formula_sum 'C11 H24 Cl N2 O13 Sm'
_chemical_formula_weight 578.12
_space_group_crystal_system triclinic
_space_group_IT_number 2
_space_group_name_Hall '-P 1'
_space_group_name_H-M_alt 'P -1'
_atom_sites_solution_hydrogens geom
_atom_sites_solution_primary direct
_atom_sites_solution_secondary difmap
_cell_angle_alpha 114.963(9)
_cell_angle_beta 96.854(7)
_cell_angle_gamma 92.941(7)
_cell_formula_units_Z 2
_cell_length_a 8.8773(8)
_cell_length_b 10.7934(9)
_cell_length_c 11.6111(10)
_cell_measurement_temperature 173(2)
_cell_volume 994.98(17)
_computing_molecular_graphics
;
O. V. Dolomanov, L. J. Bourhis, R. J. Gildea, J. A. K. Howard and H. Puschmann,
OLEX2: a complete structure solution, refinement and analysis program.
J. Appl. Cryst. (2009). 42, 339-341.
;
_computing_publication_material
;
O. V. Dolomanov, L. J. Bourhis, R. J. Gildea, J. A. K. Howard and H. Puschmann,
OLEX2: a complete structure solution, refinement and analysis program.
J. Appl. Cryst. (2009). 42, 339-341.
;
_computing_structure_refinement
;
XL, G.M. Sheldrick, Acta Cryst.
(2008). A64, 112-122
;
_computing_structure_solution 'SHELXS-97 (Sheldrick, 1990)'
_diffrn_ambient_temperature 173.15
_diffrn_measured_fraction_theta_full 0.992
_diffrn_measured_fraction_theta_max 0.992
_diffrn_radiation_monochromator graphite
_diffrn_radiation_type 'MO K\a'
_diffrn_radiation_wavelength 0.71073
_diffrn_reflns_av_R_equivalents 0.0498
_diffrn_reflns_av_unetI/netI 0.0906
_diffrn_reflns_limit_h_max 10
_diffrn_reflns_limit_h_min -11
_diffrn_reflns_limit_k_max 13
_diffrn_reflns_limit_k_min -13
_diffrn_reflns_limit_l_max 11
_diffrn_reflns_limit_l_min -14
_diffrn_reflns_number 7154
_diffrn_reflns_theta_full 26.50
_diffrn_reflns_theta_max 26.50
_diffrn_reflns_theta_min 2.95
_diffrn_source 'fine-focus sealed tube'
_diffrn_source_current n/a
_diffrn_source_voltage n/a
_exptl_absorpt_coefficient_mu 3.152
_exptl_absorpt_correction_T_max 0.8583
_exptl_absorpt_correction_T_min 0.4515
_exptl_absorpt_correction_type multi-scan
_exptl_absorpt_process_details
;
CrysAlisPro, Agilent Technologies,
Version 1.171.36.24 (release 03-12-2012 CrysAlis171 .NET)
(compiled Dec  3 2012,18:21:49)
Empirical absorption correction using spherical harmonics,
 implemented in SCALE3 ABSPACK scaling algorithm.
;
_exptl_crystal_density_diffrn 1.930
_exptl_crystal_density_method 'not measured'
_exptl_crystal_F_000 574
_exptl_crystal_size_max 0.30
_exptl_crystal_size_mid 0.10
_exptl_crystal_size_min 0.05
_refine_diff_density_max 1.270
_refine_diff_density_min -1.212
_refine_diff_density_rms 0.176
_refine_ls_extinction_method none
_refine_ls_goodness_of_fit_ref 1.020
_refine_ls_hydrogen_treatment mixed
_refine_ls_matrix_type full
_refine_ls_number_parameters 274
_refine_ls_number_reflns 4092
_refine_ls_number_restraints 0
_refine_ls_restrained_S_all 1.020
_refine_ls_R_factor_all 0.0571
_refine_ls_R_factor_gt 0.0460
_refine_ls_shift/su_max 0.000
_refine_ls_shift/su_mean 0.000
_refine_ls_structure_factor_coef Fsqd
_refine_ls_weighting_details 'calc w=1/[\s^2^(Fo^2^)+(0.0189P)^2^+0.0000P] where P=(Fo^2^+2Fc^2^)/3'
_refine_ls_weighting_scheme calc
_refine_ls_wR_factor_gt 0.0815
_refine_ls_wR_factor_ref 0.0862
_reflns_number_gt 3541
_reflns_number_total 4092
_reflns_threshold_expression >2sigma(I)
_cod_data_source_file JSSC-2014-219-265.cif
_cod_data_source_block 6
_cod_original_cell_volume 994.98(15)
_cod_database_code 1562250

loop_
_space_group_symop_id
_space_group_symop_operation_xyz
1 'x, y, z'
2 '-x, -y, -z'

loop_
_atom_site_label
_atom_site_type_symbol
_atom_site_fract_x
_atom_site_fract_y
_atom_site_fract_z
_atom_site_U_iso_or_equiv
_atom_site_adp_type
_atom_site_occupancy
_atom_site_symmetry_multiplicity
_atom_site_calc_flag
_atom_site_refinement_flags
_atom_site_disorder_assembly
_atom_site_disorder_group
Sm1 Sm 0.88749(3) 0.82766(3) 0.67620(3) 0.01401(10) Uani 1 1 d . . .
Cl1 Cl 0.8352(4) 0.5524(4) 0.9519(4) 0.0281(8) Uani 0.50 1 d P . .
Cl2 Cl 0.7433(5) 0.7592(4) 1.0523(4) 0.0441(10) Uani 0.50 1 d P . .
O3 O 0.7219(10) 0.8460(10) 1.0352(9) 0.031(2) Uani 0.50 1 d P . .
O4 O 0.8354(11) 0.4597(12) 0.9158(10) 0.039(3) Uani 0.50 1 d P . .
C1 C 0.8677(6) 0.5628(6) 0.2684(5) 0.0189(13) Uani 1 1 d . . .
H1A H 0.8597 0.6251 0.2258 0.023 Uiso 1 1 calc R . .
H1B H 0.9600 0.5152 0.2473 0.023 Uiso 1 1 calc R . .
C2 C 0.8833(6) 0.6466(7) 0.4129(6) 0.0180(13) Uani 1 1 d . . .
C3 C 0.7612(6) 0.3200(6) 0.1256(5) 0.0170(13) Uani 1 1 d . . .
H3A H 0.8036 0.3280 0.0537 0.020 Uiso 1 1 calc R . .
H3B H 0.6646 0.2577 0.0896 0.020 Uiso 1 1 calc R . .
C4 C 0.8739(6) 0.2590(7) 0.1911(6) 0.0198(14) Uani 1 1 d . . .
C5 C 0.3513(6) 0.7387(6) 0.5410(5) 0.0159(13) Uani 1 1 d . . .
H5A H 0.2875 0.6493 0.5085 0.019 Uiso 1 1 calc R . .
H5B H 0.2892 0.8127 0.5866 0.019 Uiso 1 1 calc R . .
C6 C 0.4917(6) 0.7427(6) 0.6325(5) 0.0156(12) Uani 1 1 d . . .
C7 C 0.2875(7) 0.8169(7) 0.3697(6) 0.0244(15) Uani 1 1 d . . .
H7A H 0.1868 0.7628 0.3506 0.029 Uiso 1 1 calc R . .
H7B H 0.3162 0.8090 0.2872 0.029 Uiso 1 1 calc R . .
C8 C 0.2748(8) 0.9666(8) 0.4551(9) 0.0341(19) Uani 1 1 d . . .
C9 C 0.5948(6) 0.5026(6) 0.1565(5) 0.0189(13) Uani 1 1 d . . .
H9A H 0.6223 0.5086 0.0787 0.023 Uiso 1 1 calc R . .
H9B H 0.5072 0.4305 0.1285 0.023 Uiso 1 1 calc R . .
C10 C 0.5448(6) 0.6393(6) 0.2432(5) 0.0179(13) Uani 1 1 d . . .
H10A H 0.4834 0.6752 0.1896 0.022 Uiso 1 1 calc R . .
H10B H 0.6363 0.7062 0.2901 0.022 Uiso 1 1 calc R . .
C11 C 0.4512(6) 0.6261(6) 0.3395(6) 0.0183(13) Uani 1 1 d . . .
H11A H 0.3584 0.5613 0.2917 0.022 Uiso 1 1 calc R . .
H11B H 0.5115 0.5855 0.3895 0.022 Uiso 1 1 calc R . .
N1 N 0.7296(5) 0.4586(5) 0.2186(4) 0.0161(11) Uani 1 1 d . . .
H1 H 0.6996 0.4490 0.2887 0.019 Uiso 1 1 calc R . .
N2 N 0.4038(5) 0.7581(5) 0.4312(4) 0.0142(10) Uani 1 1 d . . .
H2 H 0.4906 0.8218 0.4649 0.017 Uiso 1 1 calc R . .
O1 O 0.7890(4) 0.6177(4) 0.4734(4) 0.0197(9) Uani 1 1 d . . .
O2 O 0.9886(4) 0.7430(5) 0.4642(4) 0.0235(10) Uani 1 1 d . . .
O5 O 0.9067(4) 0.3168(5) 0.3100(4) 0.0229(10) Uani 1 1 d . . .
O6 O 0.9282(4) 0.1526(5) 0.1201(4) 0.0247(10) Uani 1 1 d . . .
O7 O 0.6104(4) 0.8124(4) 0.6342(4) 0.0178(9) Uani 1 1 d . . .
O8 O 0.4802(4) 0.6784(5) 0.6990(4) 0.0238(10) Uani 1 1 d . . .
O9 O 0.1732(5) 1.0143(6) 0.4063(6) 0.0552(18) Uani 1 1 d . . .
O10 O 0.3592(7) 1.0282(6) 0.5603(6) 0.0558(16) Uani 1 1 d . . .
O1W O 0.7798(5) 0.6763(5) 0.7590(4) 0.0300(11) Uani 1 1 d . . .
H1WA H 0.8076 0.7083 0.8470 0.045 Uiso 1 1 d R . .
H1WB H 0.6740 0.6647 0.7437 0.045 Uiso 1 1 d R . .
O2W O 1.1169(5) 0.9855(5) 0.7141(5) 0.0374(12) Uani 1 1 d . . .
H2WA H 1.1011 1.0465 0.6781 0.056 Uiso 1 1 d R . .
H2WB H 1.1503 1.0389 0.8004 0.056 Uiso 1 1 d R . .
O3W O 0.8048(5) 1.0022(6) 0.8670(5) 0.0514(16) Uani 1 1 d . . .
H3WA H 0.7188 0.9678 0.8987 0.077 Uiso 1 1 d R . .
H3WB H 0.8846 1.0477 0.9472 0.077 Uiso 1 1 d R . .
O11 O 0.5191(7) 1.0849(7) 0.8309(6) 0.077(2) Uani 1 1 d . . .
H11C H 0.6153 1.0774 0.8213 0.093 Uiso 1 1 d R . .
H11D H 0.4815 1.0600 0.8828 0.116 Uiso 1 1 d R . .

loop_
_atom_site_aniso_label
_atom_site_aniso_U_11
_atom_site_aniso_U_22
_atom_site_aniso_U_33
_atom_site_aniso_U_23
_atom_site_aniso_U_13
_atom_site_aniso_U_12
Sm1 0.01189(16) 0.01233(17) 0.01696(17) 0.00511(13) 0.00264(11) 0.00405(11)
Cl1 0.0265(18) 0.041(2) 0.0266(19) 0.024(2) 0.0038(14) 0.0063(17)
Cl2 0.059(3) 0.038(3) 0.028(2) 0.0108(19) 0.0007(18) -0.0098(19)
O3 0.050(6) 0.022(6) 0.029(6) 0.014(5) 0.015(5) 0.011(5)
O4 0.038(6) 0.035(7) 0.035(6) 0.011(6) -0.005(5) 0.000(5)
C1 0.016(3) 0.025(4) 0.015(3) 0.007(3) 0.007(2) 0.004(3)
C2 0.013(3) 0.025(4) 0.024(3) 0.017(3) 0.008(3) 0.011(3)
C3 0.013(3) 0.019(3) 0.012(3) -0.001(3) 0.004(2) 0.005(2)
C4 0.013(3) 0.029(4) 0.019(3) 0.010(3) 0.006(3) 0.002(3)
C5 0.009(3) 0.021(3) 0.022(3) 0.013(3) 0.006(2) 0.003(2)
C6 0.015(3) 0.011(3) 0.018(3) 0.003(3) 0.005(2) 0.005(2)
C7 0.020(3) 0.037(4) 0.034(4) 0.029(4) 0.010(3) 0.020(3)
C8 0.027(4) 0.032(5) 0.071(6) 0.040(5) 0.030(4) 0.021(3)
C9 0.017(3) 0.027(4) 0.018(3) 0.014(3) 0.004(2) 0.007(3)
C10 0.017(3) 0.021(4) 0.020(3) 0.011(3) 0.006(2) 0.007(2)
C11 0.015(3) 0.017(3) 0.024(3) 0.010(3) 0.003(3) 0.005(2)
N1 0.015(2) 0.020(3) 0.012(2) 0.005(2) 0.004(2) 0.005(2)
N2 0.010(2) 0.017(3) 0.020(3) 0.012(2) 0.003(2) 0.0041(19)
O1 0.017(2) 0.021(3) 0.020(2) 0.008(2) 0.0038(18) 0.0008(17)
O2 0.014(2) 0.031(3) 0.023(2) 0.011(2) -0.0009(18) -0.0036(19)
O5 0.022(2) 0.030(3) 0.015(2) 0.008(2) 0.0013(18) 0.0140(19)
O6 0.019(2) 0.027(3) 0.020(2) 0.002(2) -0.0005(18) 0.0112(19)
O7 0.014(2) 0.018(2) 0.018(2) 0.0057(19) -0.0008(17) -0.0007(17)
O8 0.020(2) 0.031(3) 0.029(3) 0.022(2) 0.0018(19) 0.0033(19)
O9 0.026(3) 0.047(4) 0.134(6) 0.072(4) 0.031(3) 0.020(2)
O10 0.074(4) 0.025(3) 0.073(4) 0.021(3) 0.020(4) 0.020(3)
O1W 0.019(2) 0.052(3) 0.037(3) 0.036(3) 0.003(2) 0.006(2)
O2W 0.032(3) 0.030(3) 0.038(3) 0.003(3) 0.008(2) -0.006(2)
O3W 0.028(3) 0.056(4) 0.037(3) -0.012(3) -0.001(2) 0.026(3)
O11 0.072(4) 0.061(5) 0.083(5) 0.022(4) -0.016(4) 0.023(3)

loop_
_atom_type_symbol
_atom_type_description
_atom_type_scat_dispersion_real
_atom_type_scat_dispersion_imag
_atom_type_scat_source
C C 0.0033 0.0016 'International Tables Vol C Tables 4.2.6.8 and 6.1.1.4'
H H 0.0000 0.0000 'International Tables Vol C Tables 4.2.6.8 and 6.1.1.4'
Cl Cl 0.1484 0.1585 'International Tables Vol C Tables 4.2.6.8 and 6.1.1.4'
N N 0.0061 0.0033 'International Tables Vol C Tables 4.2.6.8 and 6.1.1.4'
O O 0.0106 0.0060 'International Tables Vol C Tables 4.2.6.8 and 6.1.1.4'
Sm Sm -0.1638 3.4418 'International Tables Vol C Tables 4.2.6.8 and 6.1.1.4'

loop_
_geom_angle_atom_site_label_1
_geom_angle_atom_site_label_2
_geom_angle_atom_site_label_3
_geom_angle
_geom_angle_site_symmetry_1
_geom_angle_site_symmetry_3
C2 Sm1 C4 103.39(16) . 2_766
O1 Sm1 C2 26.29(14) . .
O1 Sm1 C4 104.86(16) . 2_766
O1 Sm1 O2 52.20(13) . .
O1 Sm1 O6 128.56(13) . 2_766
O2 Sm1 C2 26.00(14) . .
O2 Sm1 C4 96.39(14) . 2_766
O2 Sm1 O6 117.90(12) . 2_766
O5 Sm1 C2 78.13(14) 2_766 .
O5 Sm1 C4 25.26(14) 2_766 2_766
O5 Sm1 O1 82.28(13) 2_766 .
O5 Sm1 O2 73.55(13) 2_766 .
O5 Sm1 O6 50.93(13) 2_766 2_766
O6 Sm1 C2 128.96(14) 2_766 .
O6 Sm1 C4 25.75(14) 2_766 2_766
O7 Sm1 C2 88.83(14) . .
O7 Sm1 C4 140.28(15) . 2_766
O7 Sm1 O1 70.74(13) . .
O7 Sm1 O2 108.89(12) . .
O7 Sm1 O5 140.01(14) . 2_766
O7 Sm1 O6 130.66(13) . 2_766
O7 Sm1 O2W 140.95(15) . .
O7 Sm1 O3W 72.47(15) . .
O9 Sm1 C2 83.3(2) 2_676 .
O9 Sm1 C4 145.39(17) 2_676 2_766
O9 Sm1 O1 95.89(19) 2_676 .
O9 Sm1 O2 74.75(17) 2_676 .
O9 Sm1 O5 140.88(14) 2_676 2_766
O9 Sm1 O6 132.99(19) 2_676 2_766
O9 Sm1 O7 72.68(14) 2_676 .
O9 Sm1 O1W 143.36(14) 2_676 .
O9 Sm1 O2W 70.81(17) 2_676 .
O9 Sm1 O3W 81.7(2) 2_676 .
O1W Sm1 C2 102.28(17) . .
O1W Sm1 C4 69.22(15) . 2_766
O1W Sm1 O1 78.42(15) . .
O1W Sm1 O2 123.70(15) . .
O1W Sm1 O5 74.84(14) . 2_766
O1W Sm1 O6 70.47(14) . 2_766
O1W Sm1 O7 71.29(13) . .
O1W Sm1 O2W 140.81(16) . .
O1W Sm1 O3W 81.46(19) . .
O2W Sm1 C2 100.20(16) . .
O2W Sm1 C4 74.59(17) . 2_766
O2W Sm1 O1 126.25(14) . .
O2W Sm1 O2 74.20(15) . .
O2W Sm1 O5 78.94(15) . 2_766
O2W Sm1 O6 70.41(16) . 2_766
O3W Sm1 C2 158.82(15) . .
O3W Sm1 C4 97.44(16) . 2_766
O3W Sm1 O1 142.07(15) . .
O3W Sm1 O2 154.41(18) . .
O3W Sm1 O5 122.64(15) . 2_766
O3W Sm1 O6 72.08(14) . 2_766
O3W Sm1 O2W 88.90(18) . .
O4 Cl1 Cl2 157.8(7) . .
O3 Cl2 Cl1 138.5(6) . .
N1 C1 C2 111.2(4) . .
C1 C2 Sm1 172.3(4) . .
O1 C2 Sm1 61.4(3) . .
O1 C2 C1 119.1(5) . .
O2 C2 Sm1 62.9(3) . .
O2 C2 C1 117.0(5) . .
O2 C2 O1 123.9(6) . .
N1 C3 C4 111.0(5) . .
C3 C4 Sm1 173.2(4) . 2_766
O5 C4 Sm1 59.1(3) . 2_766
O5 C4 C3 118.4(5) . .
O5 C4 O6 124.2(5) . .
O6 C4 Sm1 65.4(3) . 2_766
O6 C4 C3 117.4(5) . .
N2 C5 C6 108.3(4) . .
O7 C6 C5 116.1(5) . .
O8 C6 C5 118.4(5) . .
O8 C6 O7 125.5(5) . .
N2 C7 C8 112.1(6) . .
O9 C8 C7 112.2(7) . .
O10 C8 C7 120.7(6) . .
O10 C8 O9 127.2(8) . .
C10 C9 N1 114.6(5) . .
C9 C10 C11 112.1(5) . .
N2 C11 C10 114.7(5) . .
C1 N1 C9 113.2(5) . .
C3 N1 C1 112.8(4) . .
C3 N1 C9 108.9(4) . .
C5 N2 C7 112.1(4) . .
C11 N2 C5 109.2(4) . .
C11 N2 C7 113.9(5) . .
C2 O1 Sm1 92.3(4) . .
C2 O2 Sm1 91.1(3) . .
C4 O5 Sm1 95.6(3) . 2_766
C4 O6 Sm1 88.8(3) . 2_766
C6 O7 Sm1 141.7(4) . .
C8 O9 Sm1 147.7(4) . 2_676

loop_
_geom_bond_atom_site_label_1
_geom_bond_atom_site_label_2
_geom_bond_distance
_geom_bond_site_symmetry_2
Sm1 C2 2.844(6) .
Sm1 C4 2.894(6) 2_766
Sm1 O1 2.499(4) .
Sm1 O2 2.532(4) .
Sm1 O5 2.495(4) 2_766
Sm1 O6 2.632(4) 2_766
Sm1 O7 2.433(4) .
Sm1 O9 2.339(4) 2_676
Sm1 O1W 2.427(4) .
Sm1 O2W 2.458(4) .
Sm1 O3W 2.450(4) .
Cl1 Cl2 2.286(6) .
Cl1 O4 0.907(11) .
Cl2 O3 1.058(9) .
C1 C2 1.517(8) .
C1 N1 1.497(7) .
C2 O1 1.261(6) .
C2 O2 1.247(7) .
C3 C4 1.523(8) .
C3 N1 1.495(7) .
C4 Sm1 2.894(6) 2_766
C4 O5 1.241(7) .
C4 O6 1.258(7) .
C5 C6 1.524(7) .
C5 N2 1.498(6) .
C6 O7 1.256(6) .
C6 O8 1.246(6) .
C7 C8 1.516(9) .
C7 N2 1.501(7) .
C8 O9 1.254(8) .
C8 O10 1.241(9) .
C9 C10 1.518(8) .
C9 N1 1.522(7) .
C10 C11 1.519(7) .
C11 N2 1.493(7) .
O5 Sm1 2.495(4) 2_766
O6 Sm1 2.632(4) 2_766
O9 Sm1 2.339(4) 2_676
